data_7210926
loop_
_publ_author_name
'Akhuli, Bidyut'
'Ghosh, Tamal Kanti'
'Ghosh, Pradyut'

_publ_section_title
;
 Effect of coordinating (--CN) vs. non-coordinating (--F) substituents in
 3-pyridyl urea receptors toward second sphere sulfate recognition:
 selective crystallisation of CuSO4 from mixtures of competing
 anions/cations
;
_journal_issue 45
_journal_name_full CrystEngComm
_journal_page_first 9472
_journal_paper_doi 10.1039/c3ce40974k
_journal_volume 15
_journal_year 2013
_chemical_formula_sum 'C48 H52 Cu F4 N12 O14 S'
_chemical_formula_weight 1192.62
_chemical_name_systematic
; 
 ? 
;
_space_group_IT_number 85
_symmetry_cell_setting tetragonal
_symmetry_space_group_name_Hall '-P 4a'
_symmetry_space_group_name_H-M 'P 4/n :2'
_atom_sites_solution_hydrogens geom
_atom_sites_solution_primary direct
_atom_sites_solution_secondary difmap
_audit_creation_method SHELXL-97
_cell_angle_alpha 90.00
_cell_angle_beta 90.00
_cell_angle_gamma 90.00
_cell_formula_units_Z 2
_cell_length_a 17.870(2)
_cell_length_b 17.870(2)
_cell_length_c 7.7402(9)
_cell_measurement_reflns_used 6809
_cell_measurement_temperature 150(2)
_cell_measurement_theta_max 25.36
_cell_measurement_theta_min 2.28
_cell_volume 2471.7(5)
_computing_cell_refinement 'Bruker SAINT'
_computing_data_collection 'Bruker APEX2'
_computing_data_reduction 'Bruker SAINT'
_computing_molecular_graphics 'MERCURY 3.1'
_computing_publication_material 'ORTEP 3v.2'
_computing_structure_refinement 'SHELXL-97 (Sheldrick, 2008)'
_computing_structure_solution 'SHELXS-97 (Sheldrick, 2008)'
_diffrn_ambient_temperature 150(2)
_diffrn_measured_fraction_theta_full 1.000
_diffrn_measured_fraction_theta_max 1.000
_diffrn_measurement_device_type 'Bruker APEX-II CCD'
_diffrn_measurement_method '\f and \w scans'
_diffrn_radiation_monochromator graphite
_diffrn_radiation_source 'fine-focus sealed tube'
_diffrn_radiation_type MoK\a
_diffrn_radiation_wavelength 0.71073
_diffrn_reflns_av_R_equivalents 0.0420
_diffrn_reflns_av_unetI/netI 0.0233
_diffrn_reflns_limit_h_max 22
_diffrn_reflns_limit_h_min -22
_diffrn_reflns_limit_k_max 22
_diffrn_reflns_limit_k_min -22
_diffrn_reflns_limit_l_max 9
_diffrn_reflns_limit_l_min -9
_diffrn_reflns_number 24929
_diffrn_reflns_theta_full 26.50
_diffrn_reflns_theta_max 26.50
_diffrn_reflns_theta_min 1.61
_exptl_absorpt_coefficient_mu 0.582
_exptl_absorpt_correction_T_max 0.9771
_exptl_absorpt_correction_T_min 0.9549
_exptl_absorpt_correction_type multi-scan
_exptl_absorpt_process_details SADABS
_exptl_crystal_colour BLUE
_exptl_crystal_density_diffrn 1.602
_exptl_crystal_density_method 'not measured'
_exptl_crystal_description BLOCK
_exptl_crystal_F_000 1234
_exptl_crystal_size_max 0.08
_exptl_crystal_size_mid 0.06
_exptl_crystal_size_min 0.04
_refine_diff_density_max 0.947
_refine_diff_density_min -0.586
_refine_diff_density_rms 0.078
_refine_ls_extinction_method none
_refine_ls_goodness_of_fit_ref 1.072
_refine_ls_hydrogen_treatment constr
_refine_ls_matrix_type full
_refine_ls_number_parameters 177
_refine_ls_number_reflns 2570
_refine_ls_number_restraints 0
_refine_ls_restrained_S_all 1.072
_refine_ls_R_factor_all 0.0703
_refine_ls_R_factor_gt 0.0614
_refine_ls_shift/su_max 0.000
_refine_ls_shift/su_mean 0.000
_refine_ls_structure_factor_coef Fsqd
_refine_ls_weighting_details 'calc w=1/[\s^2^(Fo^2^)+(0.1036P)^2^+2.9256P] where P=(Fo^2^+2Fc^2^)/3'
_refine_ls_weighting_scheme calc
_refine_ls_wR_factor_gt 0.1790
_refine_ls_wR_factor_ref 0.1855
_reflns_number_gt 2188
_reflns_number_total 2570
_reflns_threshold_expression >2sigma(I)
_cod_data_source_file c3ce40974k.txt
_cod_data_source_block PY4FU_CuSO4
_cod_depositor_comments
;
The following automatic conversions were performed:

'_symmetry_cell_setting' value 'Tetragonal' changed to 'tetragonal'
according to /home/saulius/struct/CIF-dictionaries/cif_core.dic
dictionary named 'cif_core.dic' version 2.4.2 from
2011-04-26.

'_exptl_absorpt_correction_type' value 'MULTI-SCAN'
changed to 'multi-scan' according to
/home/saulius/struct/CIF-dictionaries/cif_core.dic dictionary named
'cif_core.dic' version 2.4.2 from 2011-04-26.

Automatic conversion script
Id: cif_fix_values 1891 2012-01-12 08:04:46Z andrius 
;
_cod_original_cell_volume 2471.8(5)
_cod_original_sg_symbol_H-M 'P4/n  '
_cod_database_code 7210926

loop_
_symmetry_equiv_pos_as_xyz
'x, y, z'
'-x+1/2, -y+1/2, z'
'-y+1/2, x, z'
'y, -x+1/2, z'
'-x, -y, -z'
'x-1/2, y-1/2, -z'
'y-1/2, -x, -z'
'-y, x-1/2, -z'

loop_
_atom_site_label
_atom_site_type_symbol
_atom_site_fract_x
_atom_site_fract_y
_atom_site_fract_z
_atom_site_U_iso_or_equiv
_atom_site_adp_type
_atom_site_occupancy
_atom_site_symmetry_multiplicity
_atom_site_calc_flag
_atom_site_refinement_flags
Cu1 Cu 0.7500 0.7500 0.72366(10) 0.0334(3) Uani 1 4 d S
N2 N 1.03138(16) 0.7771(2) 0.4875(5) 0.0613(10) Uani 1 1 d .
H2 H 1.0785 0.7735 0.5079 0.074 Uiso 1 1 calc R
S1 S 0.2500 0.7500 0.5000 0.0396(4) Uani 1 4 d S
N1 N 0.86200(16) 0.73502(16) 0.7380(4) 0.0460(7) Uani 1 1 d .
N3 N 1.07116(18) 0.8282(2) 0.2335(6) 0.0623(10) Uani 1 1 d .
H3 H 1.1147 0.8228 0.2792 0.075 Uiso 1 1 calc R
O1 O 0.94667(17) 0.8131(3) 0.2831(5) 0.0893(12) Uani 1 1 d .
O2 O 0.28699(18) 0.69367(18) 0.3963(5) 0.0792(10) Uani 1 1 d .
F1 F 1.0801(2) 0.9471(2) -0.4216(5) 0.1083(12) Uani 1 1 d .
C4 C 0.98348(19) 0.75122(19) 0.6164(6) 0.0505(9) Uani 1 1 d .
C5 C 0.90654(19) 0.76234(19) 0.6138(6) 0.0496(9) Uani 1 1 d .
H5 H 0.8854 0.7894 0.5235 0.060 Uiso 1 1 calc R
C7 C 1.0694(2) 0.8573(2) 0.0661(6) 0.0562(11) Uani 1 1 d .
C3 C 1.0140(2) 0.7131(2) 0.7552(7) 0.0676(14) Uani 1 1 d .
H3A H 1.0654 0.7053 0.7614 0.081 Uiso 1 1 calc R
C1 C 0.8926(2) 0.6974(2) 0.8712(7) 0.0647(12) Uani 1 1 d .
H1 H 0.8618 0.6780 0.9571 0.078 Uiso 1 1 calc R
C8 C 1.1326(2) 0.8483(2) -0.0363(7) 0.0669(13) Uani 1 1 d .
H8 H 1.1730 0.8213 0.0067 0.080 Uiso 1 1 calc R
C6 C 1.0117(2) 0.8075(2) 0.3327(7) 0.0600(11) Uani 1 1 d .
C2 C 0.9687(2) 0.6872(3) 0.8819(8) 0.0770(15) Uani 1 1 d .
H2A H 0.9890 0.6624 0.9765 0.092 Uiso 1 1 calc R
C9 C 1.1369(3) 0.8778(3) -0.1979(8) 0.0778(16) Uani 1 1 d .
H9 H 1.1797 0.8717 -0.2646 0.093 Uiso 1 1 calc R
C11 C 1.0130(3) 0.9258(3) -0.1657(8) 0.0774(14) Uani 1 1 d .
H11 H 0.9724 0.9516 -0.2116 0.093 Uiso 1 1 calc R
C12 C 1.0089(2) 0.8964(3) -0.0020(7) 0.0677(13) Uani 1 1 d .
H12 H 0.9657 0.9027 0.0634 0.081 Uiso 1 1 calc R
C10 C 1.0766(3) 0.9170(3) -0.2605(7) 0.0774(15) Uani 1 1 d .
O3 O 0.7500 0.7500 0.4334(11) 0.109(3) Uani 1 4 d S
O4 O 0.8477(12) 0.6872(12) 0.243(2) 0.398(9) Uiso 1 1 d .
O5 O 0.7500 0.7500 1.035(6) 0.46(2) Uiso 1 4 d S

loop_
_atom_site_aniso_label
_atom_site_aniso_U_11
_atom_site_aniso_U_22
_atom_site_aniso_U_33
_atom_site_aniso_U_23
_atom_site_aniso_U_13
_atom_site_aniso_U_12
Cu1 0.0277(3) 0.0277(3) 0.0449(5) 0.000 0.000 0.000
N2 0.0233(14) 0.062(2) 0.098(3) -0.012(2) 0.0081(16) 0.0016(13)
S1 0.0235(4) 0.0235(4) 0.0720(11) 0.000 0.000 0.000
N1 0.0326(14) 0.0321(14) 0.073(2) 0.0054(13) -0.0036(13) 0.0010(11)
N3 0.0285(15) 0.055(2) 0.104(3) -0.0132(19) 0.0138(16) -0.0027(13)
O1 0.0321(15) 0.128(3) 0.107(3) 0.020(2) 0.0112(16) -0.0028(17)
O2 0.0637(19) 0.0613(19) 0.113(3) -0.0282(18) 0.0171(18) 0.0163(15)
F1 0.115(3) 0.117(3) 0.092(2) -0.011(2) 0.030(2) -0.019(2)
C4 0.0291(16) 0.0357(17) 0.087(3) -0.0100(17) 0.0004(17) 0.0006(13)
C5 0.0310(16) 0.0392(18) 0.079(3) 0.0019(17) 0.0028(16) 0.0031(13)
C7 0.0378(18) 0.0425(19) 0.088(3) -0.022(2) 0.0160(19) -0.0102(15)
C3 0.0317(18) 0.046(2) 0.125(4) 0.002(2) -0.015(2) 0.0027(16)
C1 0.046(2) 0.054(2) 0.094(3) 0.023(2) -0.015(2) -0.0079(17)
C8 0.040(2) 0.052(2) 0.109(4) -0.030(2) 0.019(2) -0.0061(17)
C6 0.0305(18) 0.056(2) 0.093(3) -0.012(2) 0.0107(19) -0.0011(16)
C2 0.047(2) 0.059(3) 0.125(4) 0.030(3) -0.025(3) -0.0017(19)
C9 0.063(3) 0.072(3) 0.098(4) -0.037(3) 0.036(3) -0.023(2)
C11 0.067(3) 0.075(3) 0.091(4) -0.017(3) 0.012(3) -0.001(2)
C12 0.045(2) 0.065(3) 0.093(3) -0.019(2) 0.021(2) 0.0042(19)
C10 0.076(3) 0.074(3) 0.083(4) -0.028(3) 0.022(3) -0.020(3)
O3 0.125(5) 0.125(5) 0.077(5) 0.000 0.000 0.000

loop_
_atom_type_symbol
_atom_type_description
_atom_type_scat_dispersion_real
_atom_type_scat_dispersion_imag
_atom_type_scat_source
C C 0.0033 0.0016 'International Tables Vol C Tables 4.2.6.8 and 6.1.1.4'
H H 0.0000 0.0000 'International Tables Vol C Tables 4.2.6.8 and 6.1.1.4'
N N 0.0061 0.0033 'International Tables Vol C Tables 4.2.6.8 and 6.1.1.4'
O O 0.0106 0.0060 'International Tables Vol C Tables 4.2.6.8 and 6.1.1.4'
F F 0.0171 0.0103 'International Tables Vol C Tables 4.2.6.8 and 6.1.1.4'
S S 0.1246 0.1234 'International Tables Vol C Tables 4.2.6.8 and 6.1.1.4'
Cu Cu 0.3201 1.2651 'International Tables Vol C Tables 4.2.6.8 and 6.1.1.4'

loop_
_geom_angle_atom_site_label_1
_geom_angle_atom_site_label_2
_geom_angle_atom_site_label_3
_geom_angle
_geom_angle_site_symmetry_1
_geom_angle_site_symmetry_3
N1 Cu1 N1 173.72(19) 3_655 4_565
N1 Cu1 N1 89.828(12) 3_655 2_665
N1 Cu1 N1 89.828(12) 4_565 2_665
N1 Cu1 N1 89.826(12) 3_655 .
N1 Cu1 N1 89.829(12) 4_565 .
N1 Cu1 N1 173.72(19) 2_665 .
N1 Cu1 O3 93.14(10) 3_655 .
N1 Cu1 O3 93.14(10) 4_565 .
N1 Cu1 O3 93.14(10) 2_665 .
N1 Cu1 O3 93.14(10) . .
N1 Cu1 O5 86.86(10) 3_655 .
N1 Cu1 O5 86.86(10) 4_565 .
N1 Cu1 O5 86.86(10) 2_665 .
N1 Cu1 O5 86.86(10) . .
O3 Cu1 O5 180.00(2) . .
C6 N2 C4 127.1(3) . .
O2 S1 O2 112.6(3) 8_666 7_566
O2 S1 O2 107.91(16) 8_666 2_565
O2 S1 O2 107.91(16) 7_566 2_565
O2 S1 O2 107.91(16) 8_666 .
O2 S1 O2 107.91(16) 7_566 .
O2 S1 O2 112.6(3) 2_565 .
C5 N1 C1 119.3(3) . .
C5 N1 Cu1 120.0(2) . .
C1 N1 Cu1 120.7(3) . .
C6 N3 C7 127.3(4) . .
C3 C4 C5 118.2(4) . .
C3 C4 N2 118.5(3) . .
C5 C4 N2 123.4(4) . .
N1 C5 C4 121.7(4) . .
C8 C7 C12 118.2(5) . .
C8 C7 N3 118.0(4) . .
C12 C7 N3 123.8(4) . .
C2 C3 C4 119.6(4) . .
N1 C1 C2 120.9(4) . .
C9 C8 C7 121.7(5) . .
O1 C6 N2 123.5(4) . .
O1 C6 N3 122.7(5) . .
N2 C6 N3 113.7(4) . .
C3 C2 C1 120.2(4) . .
C8 C9 C10 118.6(4) . .
C10 C11 C12 119.8(6) . .
C11 C12 C7 120.1(4) . .
F1 C10 C11 119.1(6) . .
F1 C10 C9 119.3(5) . .
C11 C10 C9 121.6(6) . .

loop_
_geom_bond_atom_site_label_1
_geom_bond_atom_site_label_2
_geom_bond_distance
_geom_bond_site_symmetry_2
Cu1 N1 2.022(3) 3_655
Cu1 N1 2.022(3) 4_565
Cu1 N1 2.022(3) 2_665
Cu1 N1 2.022(3) .
Cu1 O3 2.247(8) .
Cu1 O5 2.41(5) .
N2 C6 1.362(6) .
N2 C4 1.394(5) .
S1 O2 1.447(3) 8_666
S1 O2 1.447(3) 7_566
S1 O2 1.447(3) 2_565
S1 O2 1.447(3) .
N1 C5 1.340(5) .
N1 C1 1.347(5) .
N3 C6 1.362(5) .
N3 C7 1.396(6) .
O1 C6 1.227(5) .
F1 C10 1.360(7) .
C4 C3 1.385(6) .
C4 C5 1.389(5) .
C7 C8 1.389(5) .
C7 C12 1.391(7) .
C3 C2 1.354(7) .
C1 C2 1.374(6) .
C8 C9 1.360(8) .
C9 C10 1.373(8) .
C11 C10 1.362(7) .
C11 C12 1.373(8) .
